data_4083497
loop_
_publ_author_name
'Inoue, Shigeyoshi'
'Ichinohe, Masaaki'
'Sekiguchi, Akira'

_publ_section_title
;
 Isolable Alkali-Metal-Substituted Silyl Radicals (tBu2MeSi)2SiM (M = Li,
 Na, K): Electronically and Sterically Accessible Planar Silyl Radicals
;
_journal_issue 7
_journal_name_full Organometallics
_journal_page_first 1358
_journal_paper_doi 10.1021/om8000185
_journal_volume 27
_journal_year 2008
_chemical_formula_sum 'C44 H100 Li2 O2 Si6'
_chemical_formula_weight 843.66
_chemical_name_systematic
; 
 Bis{bis(di-tert-butylmethylsilyl)[(tetrahydrofuran)lithio]silyl}
;
_space_group_IT_number 14
_symmetry_cell_setting monoclinic
_symmetry_space_group_name_Hall '-P 2ybc'
_symmetry_space_group_name_H-M 'P 1 21/c 1'
_atom_sites_solution_hydrogens geom
_atom_sites_solution_primary direct
_atom_sites_solution_secondary difmap
_audit_creation_method SHELXL-97
_cell_angle_alpha 90.00
_cell_angle_beta 94.838(4)
_cell_angle_gamma 90.00
_cell_formula_units_Z 4
_cell_length_a 15.0480(6)
_cell_length_b 16.0300(14)
_cell_length_c 23.1830(18)
_cell_measurement_reflns_used 39247
_cell_measurement_temperature 120.0(1)
_cell_measurement_theta_max 25.22
_cell_measurement_theta_min 2.11
_cell_volume 5572.3(7)
_computing_cell_refinement 'HKL scalepack'
_computing_data_collection 'MacScience Xpress'
_computing_data_reduction Denzo
_computing_molecular_graphics ORTEP
_computing_publication_material CIFTAB
_computing_structure_refinement 'SHELXL-97 (Sheldrick, 1997)'
_computing_structure_solution SIR92
_diffrn_ambient_temperature 120.0(1)
_diffrn_measured_fraction_theta_full 0.937
_diffrn_measured_fraction_theta_max 0.937
_diffrn_measurement_device 'MacScience DIP2030 Image plate'
_diffrn_radiation_monochromator graphite
_diffrn_radiation_source 'rotating anode'
_diffrn_radiation_type MoK\a
_diffrn_radiation_wavelength 0.71070
_diffrn_reflns_av_R_equivalents 0.0660
_diffrn_reflns_av_sigmaI/netI 0.0651
_diffrn_reflns_limit_h_max 17
_diffrn_reflns_limit_h_min 0
_diffrn_reflns_limit_k_max 19
_diffrn_reflns_limit_k_min 0
_diffrn_reflns_limit_l_max 27
_diffrn_reflns_limit_l_min -27
_diffrn_reflns_number 39247
_diffrn_reflns_theta_full 25.22
_diffrn_reflns_theta_max 25.22
_diffrn_reflns_theta_min 2.11
_exptl_absorpt_coefficient_mu 0.179
_exptl_absorpt_correction_type none
_exptl_crystal_colour 'Pale orange'
_exptl_crystal_density_diffrn 1.006
_exptl_crystal_density_meas ?
_exptl_crystal_description Needle
_exptl_crystal_F_000 1880
_exptl_crystal_size_max 0.4
_exptl_crystal_size_mid 0.15
_exptl_crystal_size_min 0.1
_refine_diff_density_max 0.374
_refine_diff_density_min -0.379
_refine_diff_density_rms 0.076
_refine_ls_extinction_coef 0.0041(4)
_refine_ls_extinction_expression Fc^*^=kFc[1+0.001xFc^2^\l^3^/sin(2\q)]^-1/4^
_refine_ls_extinction_method SHELXL
_refine_ls_goodness_of_fit_ref 0.956
_refine_ls_hydrogen_treatment constr
_refine_ls_matrix_type full
_refine_ls_number_parameters 488
_refine_ls_number_reflns 9417
_refine_ls_number_restraints 0
_refine_ls_restrained_S_all 0.956
_refine_ls_R_factor_all 0.0889
_refine_ls_R_factor_gt 0.0514
_refine_ls_shift/su_max 0.001
_refine_ls_shift/su_mean 0.000
_refine_ls_structure_factor_coef Fsqd
_refine_ls_weighting_details 'calc w=1/[\s^2^(Fo^2^)+(0.0892P)^2^+0.0000P] where P=(Fo^2^+2Fc^2^)/3'
_refine_ls_weighting_scheme calc
_refine_ls_wR_factor_gt 0.1322
_refine_ls_wR_factor_ref 0.1538
_reflns_number_gt 5968
_reflns_number_total 9417
_reflns_threshold_expression >2sigma(I)
_cod_data_source_file om8000185-file003.cif
_cod_data_source_block '[(tBu2MeSi)2SiLi(THF)]2'
_cod_depositor_comments
;
The following automatic conversions were performed:

'_symmetry_cell_setting' value 'Monoclinic' changed to 'monoclinic'
according to
/usr/data/users/saulius/automatic-downloads/retrospective/ACS/lib/dictionaries/cif_core.dic
dictionary named 'cif_core.dic' version 2.4.2 from 2011-04-26.

Automatic conversion script
Id: cif_fix_values 2281 2013-09-26 08:29:07Z andrius 

The following automatic conversions were performed:

'_exptl_crystal_density_meas' value 'not measured' was changed to '?'
- the value is perceived as not measured.

Automatic conversion script
Id: cif_fix_values 3008 2015-01-20 13:52:24Z robertas 
;
_cod_original_sg_symbol_H-M 'P 21/c        '
_cod_database_code 4083497

loop_
_symmetry_equiv_pos_as_xyz
'x, y, z'
'-x, y+1/2, -z+1/2'
'-x, -y, -z'
'x, -y-1/2, z-1/2'

loop_
_atom_site_label
_atom_site_type_symbol
_atom_site_fract_x
_atom_site_fract_y
_atom_site_fract_z
_atom_site_U_iso_or_equiv
_atom_site_adp_type
_atom_site_occupancy
_atom_site_symmetry_multiplicity
_atom_site_calc_flag
_atom_site_refinement_flags
Si1 Si 0.60526(4) 0.26084(5) 0.33426(3) 0.0244(2) Uani 1 1 d .
Si2 Si 0.56704(4) 0.28098(5) 0.23343(3) 0.0247(2) Uani 1 1 d .
Si3 Si 0.47389(4) 0.24036(5) 0.38327(3) 0.0235(2) Uani 1 1 d .
Si4 Si 0.89027(4) 0.25388(5) 0.41184(3) 0.0234(2) Uani 1 1 d .
Si5 Si 1.01794(4) 0.23055(5) 0.35973(3) 0.02350(19) Uani 1 1 d .
Si6 Si 0.93422(4) 0.27823(5) 0.51123(3) 0.02320(19) Uani 1 1 d .
O1 O 0.74914(11) 0.47208(13) 0.37382(9) 0.0344(5) Uani 1 1 d .
O2 O 0.74378(12) 0.04337(14) 0.37747(10) 0.0410(6) Uani 1 1 d .
C1 C 0.45018(17) 0.3210(2) 0.21408(13) 0.0401(8) Uani 1 1 d .
H1A H 0.4426 0.3736 0.2329 0.060 Uiso 1 1 calc R
H1B H 0.4078 0.2816 0.2266 0.060 Uiso 1 1 calc R
H1C H 0.4408 0.3283 0.1729 0.060 Uiso 1 1 calc R
C2 C 0.64474(16) 0.36562(18) 0.20556(12) 0.0277(6) Uani 1 1 d .
C3 C 0.63375(18) 0.3748(2) 0.13933(13) 0.0356(7) Uani 1 1 d .
H3A H 0.5722 0.3852 0.1270 0.053 Uiso 1 1 calc R
H3B H 0.6528 0.3244 0.1217 0.053 Uiso 1 1 calc R
H3C H 0.6694 0.4207 0.1279 0.053 Uiso 1 1 calc R
C4 C 0.74345(17) 0.3490(2) 0.22324(13) 0.0362(8) Uani 1 1 d .
H4A H 0.7604 0.2967 0.2073 0.054 Uiso 1 1 calc R
H4B H 0.7530 0.3469 0.2647 0.054 Uiso 1 1 calc R
H4C H 0.7788 0.3929 0.2088 0.054 Uiso 1 1 calc R
C5 C 0.6198(2) 0.4493(2) 0.23232(14) 0.0408(8) Uani 1 1 d .
H5A H 0.5579 0.4609 0.2220 0.061 Uiso 1 1 calc R
H5B H 0.6555 0.4930 0.2179 0.061 Uiso 1 1 calc R
H5C H 0.6304 0.4463 0.2737 0.061 Uiso 1 1 calc R
C6 C 0.57261(17) 0.17631(19) 0.19301(12) 0.0306(7) Uani 1 1 d .
C7 C 0.66801(18) 0.1428(2) 0.19432(15) 0.0430(9) Uani 1 1 d .
H7A H 0.7044 0.1818 0.1755 0.065 Uiso 1 1 calc R
H7B H 0.6678 0.0902 0.1745 0.065 Uiso 1 1 calc R
H7C H 0.6916 0.1355 0.2338 0.065 Uiso 1 1 calc R
C8 C 0.51621(19) 0.1121(2) 0.22321(14) 0.0388(8) Uani 1 1 d .
H8A H 0.4560 0.1319 0.2230 0.058 Uiso 1 1 calc R
H8B H 0.5407 0.1046 0.2625 0.058 Uiso 1 1 calc R
H8C H 0.5168 0.0599 0.2030 0.058 Uiso 1 1 calc R
C9 C 0.5338(2) 0.1809(2) 0.12948(14) 0.0477(9) Uani 1 1 d .
H9A H 0.4740 0.2022 0.1278 0.072 Uiso 1 1 calc R
H9B H 0.5333 0.1262 0.1127 0.072 Uiso 1 1 calc R
H9C H 0.5699 0.2173 0.1083 0.072 Uiso 1 1 calc R
C10 C 0.37301(16) 0.2033(2) 0.33565(13) 0.0349(7) Uani 1 1 d .
H10A H 0.3870 0.1518 0.3173 0.052 Uiso 1 1 calc R
H10B H 0.3570 0.2446 0.3067 0.052 Uiso 1 1 calc R
H10C H 0.3240 0.1947 0.3589 0.052 Uiso 1 1 calc R
C11 C 0.43763(18) 0.3436(2) 0.41731(13) 0.0320(7) Uani 1 1 d .
C12 C 0.4301(2) 0.4105(2) 0.36974(15) 0.0489(9) Uani 1 1 d .
H12A H 0.3873 0.3931 0.3391 0.073 Uiso 1 1 calc R
H12B H 0.4872 0.4180 0.3548 0.073 Uiso 1 1 calc R
H12C H 0.4112 0.4622 0.3857 0.073 Uiso 1 1 calc R
C13 C 0.5065(2) 0.3742(2) 0.46536(14) 0.0428(8) Uani 1 1 d .
H13A H 0.5641 0.3774 0.4506 0.064 Uiso 1 1 calc R
H13B H 0.5088 0.3360 0.4973 0.064 Uiso 1 1 calc R
H13C H 0.4895 0.4285 0.4782 0.064 Uiso 1 1 calc R
C14 C 0.3462(2) 0.3378(2) 0.44167(17) 0.0544(10) Uani 1 1 d .
H14A H 0.3027 0.3186 0.4120 0.082 Uiso 1 1 calc R
H14B H 0.3292 0.3919 0.4548 0.082 Uiso 1 1 calc R
H14C H 0.3494 0.2994 0.4735 0.082 Uiso 1 1 calc R
C15 C 0.49814(18) 0.15238(19) 0.43935(13) 0.0314(7) Uani 1 1 d .
C16 C 0.5071(2) 0.0707(2) 0.40566(16) 0.0494(9) Uani 1 1 d .
H16A H 0.4533 0.0610 0.3812 0.074 Uiso 1 1 calc R
H16B H 0.5169 0.0253 0.4324 0.074 Uiso 1 1 calc R
H16C H 0.5566 0.0749 0.3823 0.074 Uiso 1 1 calc R
C17 C 0.58567(19) 0.1654(2) 0.47720(14) 0.0413(8) Uani 1 1 d .
H17A H 0.5823 0.2163 0.4987 0.062 Uiso 1 1 calc R
H17B H 0.6343 0.1687 0.4530 0.062 Uiso 1 1 calc R
H17C H 0.5951 0.1194 0.5035 0.062 Uiso 1 1 calc R
C18 C 0.4240(2) 0.1425(3) 0.48081(17) 0.0606(11) Uani 1 1 d .
H18A H 0.4182 0.1935 0.5019 0.091 Uiso 1 1 calc R
H18B H 0.4391 0.0978 0.5074 0.091 Uiso 1 1 calc R
H18C H 0.3686 0.1301 0.4589 0.091 Uiso 1 1 calc R
C19 C 1.12164(17) 0.1944(2) 0.40451(13) 0.0382(8) Uani 1 1 d .
H19A H 1.1092 0.1431 0.4237 0.057 Uiso 1 1 calc R
H19B H 1.1396 0.2361 0.4328 0.057 Uiso 1 1 calc R
H19C H 1.1687 0.1854 0.3797 0.057 Uiso 1 1 calc R
C20 C 1.05082(17) 0.33286(19) 0.32357(13) 0.0300(7) Uani 1 1 d .
C21 C 0.9767(2) 0.3633(2) 0.27912(14) 0.0399(8) Uani 1 1 d .
H21A H 0.9667 0.3226 0.2489 0.060 Uiso 1 1 calc R
H21B H 0.9941 0.4153 0.2628 0.060 Uiso 1 1 calc R
H21C H 0.9228 0.3713 0.2978 0.060 Uiso 1 1 calc R
C22 C 1.1377(2) 0.3262(2) 0.29386(17) 0.0536(10) Uani 1 1 d .
H22A H 1.1847 0.3075 0.3213 0.080 Uiso 1 1 calc R
H22B H 1.1527 0.3799 0.2791 0.080 Uiso 1 1 calc R
H22C H 1.1300 0.2871 0.2625 0.080 Uiso 1 1 calc R
C23 C 1.0646(2) 0.3995(2) 0.37101(15) 0.0485(9) Uani 1 1 d .
H23A H 1.1109 0.3819 0.3994 0.073 Uiso 1 1 calc R
H23B H 1.0101 0.4071 0.3892 0.073 Uiso 1 1 calc R
H23C H 1.0813 0.4513 0.3541 0.073 Uiso 1 1 calc R
C24 C 0.98999(18) 0.14084(19) 0.30493(13) 0.0313(7) Uani 1 1 d .
C25 C 0.9828(2) 0.0605(2) 0.33991(15) 0.0457(9) Uani 1 1 d .
H25A H 0.9390 0.0676 0.3673 0.069 Uiso 1 1 calc R
H25B H 1.0396 0.0481 0.3602 0.069 Uiso 1 1 calc R
H25C H 0.9654 0.0153 0.3142 0.069 Uiso 1 1 calc R
C26 C 0.8999(2) 0.1544(2) 0.26965(14) 0.0446(8) Uani 1 1 d .
H26A H 0.9022 0.2048 0.2475 0.067 Uiso 1 1 calc R
H26B H 0.8535 0.1589 0.2955 0.067 Uiso 1 1 calc R
H26C H 0.8877 0.1081 0.2440 0.067 Uiso 1 1 calc R
C27 C 1.0601(2) 0.1295(2) 0.26152(16) 0.0525(10) Uani 1 1 d .
H27A H 1.0649 0.1800 0.2397 0.079 Uiso 1 1 calc R
H27B H 1.0427 0.0845 0.2357 0.079 Uiso 1 1 calc R
H27C H 1.1167 0.1169 0.2819 0.079 Uiso 1 1 calc R
C28 C 1.05000(16) 0.3234(2) 0.52683(13) 0.0322(7) Uani 1 1 d .
H28A H 1.0541 0.3752 0.5065 0.048 Uiso 1 1 calc R
H28B H 1.0933 0.2849 0.5143 0.048 Uiso 1 1 calc R
H28C H 1.0613 0.3330 0.5677 0.048 Uiso 1 1 calc R
C29 C 0.85476(16) 0.36092(18) 0.53960(12) 0.0260(6) Uani 1 1 d .
C30 C 0.86679(18) 0.37097(19) 0.60582(12) 0.0331(7) Uani 1 1 d .
H30A H 0.8540 0.3189 0.6239 0.050 Uiso 1 1 calc R
H30B H 0.8267 0.4131 0.6176 0.050 Uiso 1 1 calc R
H30C H 0.9271 0.3872 0.6173 0.050 Uiso 1 1 calc R
C31 C 0.75539(16) 0.3412(2) 0.52252(13) 0.0345(7) Uani 1 1 d .
H31A H 0.7403 0.2886 0.5389 0.052 Uiso 1 1 calc R
H31B H 0.7453 0.3385 0.4811 0.052 Uiso 1 1 calc R
H31C H 0.7189 0.3843 0.5369 0.052 Uiso 1 1 calc R
C32 C 0.87605(18) 0.44507(18) 0.51236(13) 0.0321(7) Uani 1 1 d .
H32A H 0.9376 0.4587 0.5221 0.048 Uiso 1 1 calc R
H32B H 0.8390 0.4877 0.5269 0.048 Uiso 1 1 calc R
H32C H 0.8648 0.4415 0.4710 0.048 Uiso 1 1 calc R
C33 C 0.93627(17) 0.17550(19) 0.55472(13) 0.0295(7) Uani 1 1 d .
C34 C 0.9885(2) 0.1100(2) 0.52329(14) 0.0388(8) Uani 1 1 d .
H34A H 1.0478 0.1302 0.5193 0.058 Uiso 1 1 calc R
H34B H 0.9589 0.0997 0.4856 0.058 Uiso 1 1 calc R
H34C H 0.9916 0.0592 0.5452 0.058 Uiso 1 1 calc R
C35 C 0.9833(2) 0.1849(2) 0.61602(14) 0.0450(9) Uani 1 1 d .
H35A H 1.0421 0.2069 0.6135 0.068 Uiso 1 1 calc R
H35B H 0.9872 0.1314 0.6346 0.068 Uiso 1 1 calc R
H35C H 0.9497 0.2223 0.6382 0.068 Uiso 1 1 calc R
C36 C 0.84226(19) 0.1412(2) 0.55990(15) 0.0435(8) Uani 1 1 d .
H36A H 0.8079 0.1814 0.5792 0.065 Uiso 1 1 calc R
H36B H 0.8460 0.0903 0.5818 0.065 Uiso 1 1 calc R
H36C H 0.8140 0.1304 0.5220 0.065 Uiso 1 1 calc R
C37 C 0.68550(18) 0.5238(2) 0.40132(14) 0.0381(8) Uani 1 1 d .
H37A H 0.6794 0.5051 0.4406 0.046 Uiso 1 1 calc R
H37B H 0.6275 0.5219 0.3797 0.046 Uiso 1 1 calc R
C38 C 0.72353(19) 0.6111(2) 0.40124(15) 0.0417(8) Uani 1 1 d .
H38A H 0.7652 0.6207 0.4348 0.050 Uiso 1 1 calc R
H38B H 0.6768 0.6529 0.4002 0.050 Uiso 1 1 calc R
C39 C 0.77027(19) 0.6113(2) 0.34580(15) 0.0390(8) Uani 1 1 d .
H39A H 0.7283 0.6199 0.3122 0.047 Uiso 1 1 calc R
H39B H 0.8161 0.6539 0.3466 0.047 Uiso 1 1 calc R
C40 C 0.81026(18) 0.52486(19) 0.34585(14) 0.0380(8) Uani 1 1 d .
H40A H 0.8162 0.5061 0.3066 0.046 Uiso 1 1 calc R
H40B H 0.8687 0.5244 0.3670 0.046 Uiso 1 1 calc R
C41 C 0.7307(2) -0.0111(2) 0.32761(15) 0.0441(9) Uani 1 1 d .
H41A H 0.7629 0.0097 0.2960 0.053 Uiso 1 1 calc R
H41B H 0.6679 -0.0151 0.3145 0.053 Uiso 1 1 calc R
C42 C 0.76682(19) -0.0951(2) 0.34798(15) 0.0412(8) Uani 1 1 d .
H42A H 0.7380 -0.1402 0.3257 0.049 Uiso 1 1 calc R
H42B H 0.8308 -0.0985 0.3456 0.049 Uiso 1 1 calc R
C43 C 0.7435(2) -0.0969(2) 0.41007(15) 0.0449(9) Uani 1 1 d .
H43A H 0.7809 -0.1358 0.4330 0.054 Uiso 1 1 calc R
H43B H 0.6814 -0.1115 0.4126 0.054 Uiso 1 1 calc R
C44 C 0.7617(2) -0.0078(2) 0.42922(15) 0.0451(8) Uani 1 1 d .
H44A H 0.7231 0.0082 0.4588 0.054 Uiso 1 1 calc R
H44B H 0.8233 -0.0015 0.4448 0.054 Uiso 1 1 calc R
Li1 Li 0.7495(3) 0.3522(3) 0.3735(2) 0.0354(12) Uani 1 1 d .
Li2 Li 0.7444(3) 0.1638(3) 0.3752(2) 0.0375(12) Uani 1 1 d .

loop_
_atom_site_aniso_label
_atom_site_aniso_U_11
_atom_site_aniso_U_22
_atom_site_aniso_U_33
_atom_site_aniso_U_23
_atom_site_aniso_U_13
_atom_site_aniso_U_12
Si1 0.0240(4) 0.0303(5) 0.0189(4) 0.0016(3) 0.0010(3) -0.0009(3)
Si2 0.0241(3) 0.0301(5) 0.0196(4) 0.0009(3) 0.0005(3) 0.0025(3)
Si3 0.0253(4) 0.0247(5) 0.0208(4) 0.0006(3) 0.0029(3) -0.0009(3)
Si4 0.0234(4) 0.0266(5) 0.0200(4) -0.0018(3) 0.0008(3) 0.0008(3)
Si5 0.0249(4) 0.0244(5) 0.0215(4) 0.0006(3) 0.0037(3) 0.0013(3)
Si6 0.0255(4) 0.0246(5) 0.0192(4) -0.0013(3) 0.0003(3) -0.0008(3)
O1 0.0343(10) 0.0282(13) 0.0406(13) 0.0011(10) 0.0031(9) -0.0019(9)
O2 0.0412(11) 0.0275(13) 0.0533(16) -0.0026(11) -0.0019(10) -0.0011(9)
C1 0.0326(15) 0.060(3) 0.0275(19) 0.0081(16) 0.0023(13) 0.0071(14)
C2 0.0315(14) 0.0275(18) 0.0242(17) 0.0040(13) 0.0020(11) 0.0047(11)
C3 0.0408(16) 0.039(2) 0.0265(18) 0.0059(14) 0.0028(13) 0.0050(13)
C4 0.0346(15) 0.040(2) 0.0334(19) 0.0049(15) 0.0017(13) -0.0021(13)
C5 0.0551(18) 0.031(2) 0.037(2) -0.0005(15) 0.0071(15) 0.0034(15)
C6 0.0336(14) 0.036(2) 0.0222(17) -0.0020(13) 0.0035(12) -0.0067(12)
C7 0.0416(17) 0.039(2) 0.050(2) -0.0134(17) 0.0072(15) 0.0041(14)
C8 0.0499(17) 0.036(2) 0.0312(19) -0.0073(15) 0.0101(14) -0.0110(14)
C9 0.060(2) 0.054(3) 0.028(2) -0.0049(17) -0.0021(15) -0.0146(17)
C10 0.0301(14) 0.042(2) 0.0321(19) -0.0046(14) 0.0020(12) -0.0022(13)
C11 0.0372(15) 0.0312(19) 0.0282(18) -0.0018(13) 0.0058(13) 0.0016(12)
C12 0.070(2) 0.032(2) 0.045(2) 0.0020(16) 0.0037(17) 0.0124(17)
C13 0.0566(19) 0.037(2) 0.035(2) -0.0076(16) 0.0007(15) -0.0031(15)
C14 0.053(2) 0.051(3) 0.064(3) -0.016(2) 0.0291(18) 0.0010(17)
C15 0.0365(15) 0.0301(19) 0.0285(18) 0.0055(13) 0.0071(12) -0.0022(12)
C16 0.065(2) 0.026(2) 0.054(3) 0.0028(17) -0.0106(18) -0.0053(16)
C17 0.0531(18) 0.042(2) 0.0282(19) 0.0016(15) -0.0032(14) 0.0098(15)
C18 0.057(2) 0.066(3) 0.062(3) 0.035(2) 0.0244(19) 0.0069(18)
C19 0.0302(14) 0.051(2) 0.0340(19) 0.0052(16) 0.0042(13) 0.0066(13)
C20 0.0377(15) 0.0259(18) 0.0272(18) -0.0021(13) 0.0064(12) -0.0028(12)
C21 0.0563(18) 0.031(2) 0.032(2) 0.0065(15) 0.0048(15) 0.0015(15)
C22 0.0493(19) 0.051(3) 0.064(3) 0.013(2) 0.0246(17) -0.0079(16)
C23 0.073(2) 0.033(2) 0.040(2) -0.0023(16) 0.0037(17) -0.0201(17)
C24 0.0379(15) 0.0275(18) 0.0306(18) -0.0045(13) 0.0142(13) -0.0023(12)
C25 0.069(2) 0.024(2) 0.045(2) -0.0011(15) 0.0064(17) -0.0019(15)
C26 0.0562(19) 0.046(2) 0.030(2) -0.0082(16) -0.0031(15) -0.0082(16)
C27 0.064(2) 0.045(2) 0.052(2) -0.0198(19) 0.0249(18) -0.0053(17)
C28 0.0302(14) 0.039(2) 0.0266(18) -0.0023(14) -0.0026(12) -0.0025(12)
C29 0.0303(14) 0.0254(17) 0.0221(16) -0.0027(12) 0.0007(11) -0.0016(11)
C30 0.0391(15) 0.0332(19) 0.0276(18) -0.0047(14) 0.0068(12) -0.0022(13)
C31 0.0245(14) 0.043(2) 0.0365(19) -0.0048(15) 0.0049(12) 0.0018(12)
C32 0.0391(15) 0.0285(19) 0.0290(18) -0.0012(13) 0.0045(12) 0.0039(12)
C33 0.0379(15) 0.0280(18) 0.0232(17) 0.0003(13) 0.0066(12) 0.0010(12)
C34 0.0548(18) 0.030(2) 0.033(2) 0.0027(14) 0.0075(14) 0.0080(14)
C35 0.071(2) 0.038(2) 0.0252(19) 0.0037(15) -0.0018(16) 0.0123(16)
C36 0.0517(18) 0.034(2) 0.047(2) 0.0070(16) 0.0181(16) -0.0066(15)
C37 0.0328(15) 0.038(2) 0.044(2) -0.0012(16) 0.0036(14) -0.0006(13)
C38 0.0368(16) 0.033(2) 0.055(2) -0.0086(16) 0.0029(15) 0.0027(13)
C39 0.0417(16) 0.029(2) 0.046(2) 0.0039(15) -0.0012(14) -0.0019(13)
C40 0.0381(16) 0.032(2) 0.045(2) 0.0018(15) 0.0113(14) -0.0025(13)
C41 0.0471(18) 0.039(2) 0.045(2) -0.0018(16) -0.0033(16) -0.0051(15)
C42 0.0337(15) 0.034(2) 0.056(2) -0.0093(16) 0.0042(14) -0.0003(13)
C43 0.0439(17) 0.039(2) 0.052(2) 0.0043(17) 0.0011(15) -0.0015(15)
C44 0.0531(18) 0.037(2) 0.044(2) -0.0023(16) -0.0023(16) 0.0019(15)
Li1 0.033(2) 0.035(3) 0.037(3) 0.003(3) -0.001(2) -0.003(2)
Li2 0.033(2) 0.035(3) 0.044(3) -0.004(3) 0.003(2) 0.000(2)

loop_
_atom_type_symbol
_atom_type_description
_atom_type_scat_dispersion_real
_atom_type_scat_dispersion_imag
_atom_type_scat_source
C C 0.0033 0.0016 'International Tables Vol C Tables 4.2.6.8 and 6.1.1.4'
H H 0.0000 0.0000 'International Tables Vol C Tables 4.2.6.8 and 6.1.1.4'
Li Li -0.0003 0.0001 'International Tables Vol C Tables 4.2.6.8 and 6.1.1.4'
O O 0.0106 0.0060 'International Tables Vol C Tables 4.2.6.8 and 6.1.1.4'
Si Si 0.0817 0.0704 'International Tables Vol C Tables 4.2.6.8 and 6.1.1.4'

loop_
_geom_angle_atom_site_label_1
_geom_angle_atom_site_label_2
_geom_angle_atom_site_label_3
_geom_angle
Si2 Si1 Si3 110.18(4)
Si2 Si1 Li1 112.11(12)
Si3 Si1 Li1 125.93(12)
Si2 Si1 Li2 122.41(12)
Si3 Si1 Li2 113.63(11)
Li1 Si1 Li2 67.67(16)
C1 Si2 C6 104.96(14)
C1 Si2 C2 104.99(13)
C6 Si2 C2 113.29(12)
C1 Si2 Si1 114.95(10)
C6 Si2 Si1 110.03(10)
C2 Si2 Si1 108.64(9)
C10 Si3 C15 105.05(14)
C10 Si3 C11 105.46(13)
C15 Si3 C11 113.22(13)
C10 Si3 Si1 114.90(9)
C15 Si3 Si1 107.70(9)
C11 Si3 Si1 110.54(9)
Si6 Si4 Si5 110.31(4)
Si6 Si4 Li2 123.02(12)
Si5 Si4 Li2 115.12(11)
Si6 Si4 Li1 111.46(12)
Si5 Si4 Li1 124.22(11)
Li2 Si4 Li1 67.60(16)
C19 Si5 C20 105.66(13)
C19 Si5 C24 104.78(14)
C20 Si5 C24 113.29(13)
C19 Si5 Si4 115.66(10)
C20 Si5 Si4 109.55(9)
C24 Si5 Si4 107.97(8)
C28 Si6 C33 104.64(13)
C28 Si6 C29 104.94(13)
C33 Si6 C29 112.94(12)
C28 Si6 Si4 115.12(10)
C33 Si6 Si4 110.94(10)
C29 Si6 Si4 108.21(9)
C40 O1 C37 109.3(2)
C40 O1 Li1 125.6(2)
C37 O1 Li1 125.1(2)
C41 O2 C44 108.7(3)
C41 O2 Li2 125.5(3)
C44 O2 Li2 125.7(3)
Si2 C1 H1A 109.5
Si2 C1 H1B 109.5
H1A C1 H1B 109.5
Si2 C1 H1C 109.5
H1A C1 H1C 109.5
H1B C1 H1C 109.5
C4 C2 C3 107.7(2)
C4 C2 C5 108.0(2)
C3 C2 C5 108.0(2)
C4 C2 Si2 112.8(2)
C3 C2 Si2 112.5(2)
C5 C2 Si2 107.55(19)
C2 C3 H3A 109.5
C2 C3 H3B 109.5
H3A C3 H3B 109.5
C2 C3 H3C 109.5
H3A C3 H3C 109.5
H3B C3 H3C 109.5
C2 C4 H4A 109.5
C2 C4 H4B 109.5
H4A C4 H4B 109.5
C2 C4 H4C 109.5
H4A C4 H4C 109.5
H4B C4 H4C 109.5
C2 C5 H5A 109.5
C2 C5 H5B 109.5
H5A C5 H5B 109.5
C2 C5 H5C 109.5
H5A C5 H5C 109.5
H5B C5 H5C 109.5
C7 C6 C8 108.0(3)
C7 C6 C9 108.4(3)
C8 C6 C9 106.8(2)
C7 C6 Si2 112.0(2)
C8 C6 Si2 108.21(19)
C9 C6 Si2 113.3(2)
C6 C7 H7A 109.5
C6 C7 H7B 109.5
H7A C7 H7B 109.5
C6 C7 H7C 109.5
H7A C7 H7C 109.5
H7B C7 H7C 109.5
C6 C8 H8A 109.5
C6 C8 H8B 109.5
H8A C8 H8B 109.5
C6 C8 H8C 109.5
H8A C8 H8C 109.5
H8B C8 H8C 109.5
C6 C9 H9A 109.5
C6 C9 H9B 109.5
H9A C9 H9B 109.5
C6 C9 H9C 109.5
H9A C9 H9C 109.5
H9B C9 H9C 109.5
Si3 C10 H10A 109.5
Si3 C10 H10B 109.5
H10A C10 H10B 109.5
Si3 C10 H10C 109.5
H10A C10 H10C 109.5
H10B C10 H10C 109.5
C14 C11 C12 107.0(3)
C14 C11 C13 108.9(3)
C12 C11 C13 107.5(3)
C14 C11 Si3 113.1(2)
C12 C11 Si3 108.1(2)
C13 C11 Si3 111.9(2)
C11 C12 H12A 109.5
C11 C12 H12B 109.5
H12A C12 H12B 109.5
C11 C12 H12C 109.5
H12A C12 H12C 109.5
H12B C12 H12C 109.5
C11 C13 H13A 109.5
C11 C13 H13B 109.5
H13A C13 H13B 109.5
C11 C13 H13C 109.5
H13A C13 H13C 109.5
H13B C13 H13C 109.5
C11 C14 H14A 109.5
C11 C14 H14B 109.5
H14A C14 H14B 109.5
C11 C14 H14C 109.5
H14A C14 H14C 109.5
H14B C14 H14C 109.5
C17 C15 C16 107.4(2)
C17 C15 C18 106.8(3)
C16 C15 C18 109.2(3)
C17 C15 Si3 113.0(2)
C16 C15 Si3 107.4(2)
C18 C15 Si3 112.9(2)
C15 C16 H16A 109.5
C15 C16 H16B 109.5
H16A C16 H16B 109.5
C15 C16 H16C 109.5
H16A C16 H16C 109.5
H16B C16 H16C 109.5
C15 C17 H17A 109.5
C15 C17 H17B 109.5
H17A C17 H17B 109.5
C15 C17 H17C 109.5
H17A C17 H17C 109.5
H17B C17 H17C 109.5
C15 C18 H18A 109.5
C15 C18 H18B 109.5
H18A C18 H18B 109.5
C15 C18 H18C 109.5
H18A C18 H18C 109.5
H18B C18 H18C 109.5
Si5 C19 H19A 109.5
Si5 C19 H19B 109.5
H19A C19 H19B 109.5
Si5 C19 H19C 109.5
H19A C19 H19C 109.5
H19B C19 H19C 109.5
C22 C20 C21 108.7(3)
C22 C20 C23 107.6(3)
C21 C20 C23 107.8(3)
C22 C20 Si5 113.4(2)
C21 C20 Si5 111.40(19)
C23 C20 Si5 107.8(2)
C20 C21 H21A 109.5
C20 C21 H21B 109.5
H21A C21 H21B 109.5
C20 C21 H21C 109.5
H21A C21 H21C 109.5
H21B C21 H21C 109.5
C20 C22 H22A 109.5
C20 C22 H22B 109.5
H22A C22 H22B 109.5
C20 C22 H22C 109.5
H22A C22 H22C 109.5
H22B C22 H22C 109.5
C20 C23 H23A 109.5
C20 C23 H23B 109.5
H23A C23 H23B 109.5
C20 C23 H23C 109.5
H23A C23 H23C 109.5
H23B C23 H23C 109.5
C27 C24 C25 109.4(3)
C27 C24 C26 107.1(3)
C25 C24 C26 107.6(2)
C27 C24 Si5 113.3(2)
C25 C24 Si5 107.3(2)
C26 C24 Si5 112.1(2)
C24 C25 H25A 109.5
C24 C25 H25B 109.5
H25A C25 H25B 109.5
C24 C25 H25C 109.5
H25A C25 H25C 109.5
H25B C25 H25C 109.5
C24 C26 H26A 109.5
C24 C26 H26B 109.5
H26A C26 H26B 109.5
C24 C26 H26C 109.5
H26A C26 H26C 109.5
H26B C26 H26C 109.5
C24 C27 H27A 109.5
C24 C27 H27B 109.5
H27A C27 H27B 109.5
C24 C27 H27C 109.5
H27A C27 H27C 109.5
H27B C27 H27C 109.5
Si6 C28 H28A 109.5
Si6 C28 H28B 109.5
H28A C28 H28B 109.5
Si6 C28 H28C 109.5
H28A C28 H28C 109.5
H28B C28 H28C 109.5
C32 C29 C30 107.9(2)
C32 C29 C31 107.8(2)
C30 C29 C31 107.8(2)
C32 C29 Si6 107.79(18)
C30 C29 Si6 112.73(19)
C31 C29 Si6 112.60(19)
C29 C30 H30A 109.5
C29 C30 H30B 109.5
H30A C30 H30B 109.5
C29 C30 H30C 109.5
H30A C30 H30C 109.5
H30B C30 H30C 109.5
C29 C31 H31A 109.5
C29 C31 H31B 109.5
H31A C31 H31B 109.5
C29 C31 H31C 109.5
H31A C31 H31C 109.5
H31B C31 H31C 109.5
C29 C32 H32A 109.5
C29 C32 H32B 109.5
H32A C32 H32B 109.5
C29 C32 H32C 109.5
H32A C32 H32C 109.5
H32B C32 H32C 109.5
C36 C33 C34 107.8(3)
C36 C33 C35 108.5(3)
C34 C33 C35 107.0(2)
C36 C33 Si6 111.9(2)
C34 C33 Si6 108.81(19)
C35 C33 Si6 112.6(2)
C33 C34 H34A 109.5
C33 C34 H34B 109.5
H34A C34 H34B 109.5
C33 C34 H34C 109.5
H34A C34 H34C 109.5
H34B C34 H34C 109.5
C33 C35 H35A 109.5
C33 C35 H35B 109.5
H35A C35 H35B 109.5
C33 C35 H35C 109.5
H35A C35 H35C 109.5
H35B C35 H35C 109.5
C33 C36 H36A 109.5
C33 C36 H36B 109.5
H36A C36 H36B 109.5
C33 C36 H36C 109.5
H36A C36 H36C 109.5
H36B C36 H36C 109.5
O1 C37 C38 105.3(2)
O1 C37 H37A 110.7
C38 C37 H37A 110.7
O1 C37 H37B 110.7
C38 C37 H37B 110.7
H37A C37 H37B 108.8
C37 C38 C39 101.9(3)
C37 C38 H38A 111.4
C39 C38 H38A 111.4
C37 C38 H38B 111.4
C39 C38 H38B 111.4
H38A C38 H38B 109.3
C40 C39 C38 102.2(3)
C40 C39 H39A 111.3
C38 C39 H39A 111.3
C40 C39 H39B 111.3
C38 C39 H39B 111.3
H39A C39 H39B 109.2
O1 C40 C39 105.6(2)
O1 C40 H40A 110.6
C39 C40 H40A 110.6
O1 C40 H40B 110.6
C39 C40 H40B 110.6
H40A C40 H40B 108.7
O2 C41 C42 105.5(3)
O2 C41 H41A 110.7
C42 C41 H41A 110.7
O2 C41 H41B 110.7
C42 C41 H41B 110.7
H41A C41 H41B 108.8
C43 C42 C41 102.0(3)
C43 C42 H42A 111.4
C41 C42 H42A 111.4
C43 C42 H42B 111.4
C41 C42 H42B 111.4
H42A C42 H42B 109.2
C42 C43 C44 102.2(3)
C42 C43 H43A 111.3
C44 C43 H43A 111.3
C42 C43 H43B 111.3
C44 C43 H43B 111.3
H43A C43 H43B 109.2
O2 C44 C43 105.8(3)
O2 C44 H44A 110.6
C43 C44 H44A 110.6
O2 C44 H44B 110.6
C43 C44 H44B 110.6
H44A C44 H44B 108.7
O1 Li1 Si1 122.6(2)
O1 Li1 Si4 125.4(2)
Si1 Li1 Si4 112.00(19)
O1 Li1 Li2 178.1(3)
Si1 Li1 Li2 56.21(13)
Si4 Li1 Li2 55.82(13)
O2 Li2 Si4 122.1(2)
O2 Li2 Si1 125.2(2)
Si4 Li2 Si1 112.7(2)
O2 Li2 Li1 178.6(3)
Si4 Li2 Li1 56.59(13)
Si1 Li2 Li1 56.12(13)

loop_
_geom_bond_atom_site_label_1
_geom_bond_atom_site_label_2
_geom_bond_distance
Si1 Si2 2.3817(11)
Si1 Si3 2.3845(10)
Si1 Li1 2.712(5)
Si1 Li2 2.715(5)
Si2 C1 1.890(3)
Si2 C6 1.927(3)
Si2 C2 1.937(3)
Si3 C10 1.896(3)
Si3 C15 1.932(3)
Si3 C11 1.932(3)
Si4 Si6 2.3753(11)
Si4 Si5 2.3836(10)
Si4 Li2 2.703(5)
Si4 Li1 2.728(5)
Si5 C19 1.891(3)
Si5 C20 1.925(3)
Si5 C24 1.941(3)
Si6 C28 1.893(3)
Si6 C33 1.930(3)
Si6 C29 1.937(3)
O1 C40 1.443(3)
O1 C37 1.454(3)
O1 Li1 1.921(6)
O2 C41 1.449(4)
O2 C44 1.460(4)
O2 Li2 1.931(6)
C1 H1A 0.9600
C1 H1B 0.9600
C1 H1C 0.9600
C2 C4 1.531(3)
C2 C3 1.538(4)
C2 C5 1.538(4)
C3 H3A 0.9600
C3 H3B 0.9600
C3 H3C 0.9600
C4 H4A 0.9600
C4 H4B 0.9600
C4 H4C 0.9600
C5 H5A 0.9600
C5 H5B 0.9600
C5 H5C 0.9600
C6 C7 1.531(4)
C6 C8 1.539(4)
C6 C9 1.540(4)
C7 H7A 0.9600
C7 H7B 0.9600
C7 H7C 0.9600
C8 H8A 0.9600
C8 H8B 0.9600
C8 H8C 0.9600
C9 H9A 0.9600
C9 H9B 0.9600
C9 H9C 0.9600
C10 H10A 0.9600
C10 H10B 0.9600
C10 H10C 0.9600
C11 C14 1.534(4)
C11 C12 1.536(4)
C11 C13 1.537(4)
C12 H12A 0.9600
C12 H12B 0.9600
C12 H12C 0.9600
C13 H13A 0.9600
C13 H13B 0.9600
C13 H13C 0.9600
C14 H14A 0.9600
C14 H14B 0.9600
C14 H14C 0.9600
C15 C17 1.534(4)
C15 C16 1.536(4)
C15 C18 1.541(4)
C16 H16A 0.9600
C16 H16B 0.9600
C16 H16C 0.9600
C17 H17A 0.9600
C17 H17B 0.9600
C17 H17C 0.9600
C18 H18A 0.9600
C18 H18B 0.9600
C18 H18C 0.9600
C19 H19A 0.9600
C19 H19B 0.9600
C19 H19C 0.9600
C20 C22 1.531(4)
C20 C21 1.533(4)
C20 C23 1.535(4)
C21 H21A 0.9600
C21 H21B 0.9600
C21 H21C 0.9600
C22 H22A 0.9600
C22 H22B 0.9600
C22 H22C 0.9600
C23 H23A 0.9600
C23 H23B 0.9600
C23 H23C 0.9600
C24 C27 1.529(4)
C24 C25 1.531(4)
C24 C26 1.539(4)
C25 H25A 0.9600
C25 H25B 0.9600
C25 H25C 0.9600
C26 H26A 0.9600
C26 H26B 0.9600
C26 H26C 0.9600
C27 H27A 0.9600
C27 H27B 0.9600
C27 H27C 0.9600
C28 H28A 0.9600
C28 H28B 0.9600
C28 H28C 0.9600
C29 C32 1.535(4)
C29 C30 1.539(4)
C29 C31 1.547(3)
C30 H30A 0.9600
C30 H30B 0.9600
C30 H30C 0.9600
C31 H31A 0.9600
C31 H31B 0.9600
C31 H31C 0.9600
C32 H32A 0.9600
C32 H32B 0.9600
C32 H32C 0.9600
C33 C36 1.532(4)
C33 C34 1.532(4)
C33 C35 1.541(4)
C34 H34A 0.9600
C34 H34B 0.9600
C34 H34C 0.9600
C35 H35A 0.9600
C35 H35B 0.9600
C35 H35C 0.9600
C36 H36A 0.9600
C36 H36B 0.9600
C36 H36C 0.9600
C37 C38 1.512(4)
C37 H37A 0.9700
C37 H37B 0.9700
C38 C39 1.516(4)
C38 H38A 0.9700
C38 H38B 0.9700
C39 C40 1.511(4)
C39 H39A 0.9700
C39 H39B 0.9700
C40 H40A 0.9700
C40 H40B 0.9700
C41 C42 1.513(4)
C41 H41A 0.9700
C41 H41B 0.9700
C42 C43 1.511(5)
C42 H42A 0.9700
C42 H42B 0.9700
C43 C44 1.513(5)
C43 H43A 0.9700
C43 H43B 0.9700
C44 H44A 0.9700
C44 H44B 0.9700
Li1 Li2 3.021(8)
